data_7250259
loop_
_publ_author_name
'Matsuda, Yumi'
'Asai, Rentaro'
'Moriguchi, Jumpei'
'Akutagawa, Tomoyuki'
'Masuya-Suzuki, Atsuko'
'Tsunashima, Ryo'

_publ_section_title
;
 Synthesis, crystallographic study and solid-state properties of
 metal-free perovskites with P-atom containing A-site cations
;
_journal_issue 18
_journal_name_full CrystEngComm
_journal_page_first 2824
_journal_page_last 2829
_journal_paper_doi 10.1039/D5CE00177C
_journal_volume 27
_journal_year 2025
_chemical_formula_moiety '3(Br), N, 2(C6.15)'
_chemical_formula_sum 'C12.3 Br3 N'
_chemical_formula_weight 401.46
_space_group_crystal_system cubic
_space_group_IT_number 221
_space_group_name_Hall '-P 4 2 3'
_space_group_name_H-M_alt 'P m -3 m'
_atom_sites_solution_primary iterative
_audit_creation_date 2025-01-08
_audit_creation_method
;
Olex2 1.5
(compiled 2024.02.16 svn.r378c4104 for OlexSys, GUI svn.r6928)
;
_audit_update_record
;
2025-02-17 deposited with the CCDC.	2025-04-07 downloaded from the CCDC.
;
_cell_angle_alpha 90
_cell_angle_beta 90
_cell_angle_gamma 90
_cell_formula_units_Z 1
_cell_length_a 7.0028(4)
_cell_length_b 7.0028(4)
_cell_length_c 7.0028(4)
_cell_measurement_reflns_used 364
_cell_measurement_temperature 410
_cell_measurement_theta_max 22.9120
_cell_measurement_theta_min 2.8920
_cell_volume 343.41(3)
_computing_cell_refinement 'CrysAlisPro 1.171.42.49 (Rigaku OD, 2022)'
_computing_data_collection 'CrysAlisPro 1.171.42.49 (Rigaku OD, 2022)'
_computing_data_reduction 'CrysAlisPro 1.171.42.49 (Rigaku OD, 2022)'
_computing_molecular_graphics 'Olex2 1.5 (Dolomanov et al., 2009)'
_computing_publication_material 'Olex2 1.5 (Dolomanov et al., 2009)'
_computing_structure_refinement 'SHELXL 2018/3 (Sheldrick, 2015)'
_computing_structure_solution 'olex2.solve 1.5 (Bourhis et al., 2015)'
_diffrn_ambient_environment air
_diffrn_ambient_temperature 410
_diffrn_detector 'Hybrid Pixel Array Detector'
_diffrn_detector_area_resol_mean 10.0000
_diffrn_detector_type HyPix
_diffrn_measured_fraction_theta_full 1.000
_diffrn_measured_fraction_theta_max 1.000
_diffrn_measurement_details
;
List of Runs (angles in degrees, time in seconds):

  # Type    Start    End  Width  t~exp~   \w     \q     \k     \f   Frames
#--------------------------------------------------------------------------
  1  \w    -64.00  11.00   0.25    2.20    --   -5.68 -59.00  26.00  300
  2  \w    -16.00  39.00   0.25    2.20    --    6.15 -99.00   0.00  220
;
_diffrn_measurement_device 'four-circle diffractometer'
_diffrn_measurement_device_type 'XtaLAB Synergy R, DW system, HyPix'
_diffrn_measurement_method '\w scans'
_diffrn_orient_matrix_type 'CrysAlisPro convention (1999,Acta A55,543-557)'
_diffrn_orient_matrix_UB_11 0.0783297000
_diffrn_orient_matrix_UB_12 0.0636379000
_diffrn_orient_matrix_UB_13 0.0083874000
_diffrn_orient_matrix_UB_21 -0.0412851000
_diffrn_orient_matrix_UB_22 0.0600412000
_diffrn_orient_matrix_UB_23 -0.0702560000
_diffrn_orient_matrix_UB_31 -0.0494233000
_diffrn_orient_matrix_UB_32 0.0509662000
_diffrn_orient_matrix_UB_33 0.0723626000
_diffrn_radiation_monochromator mirror
_diffrn_radiation_probe x-ray
_diffrn_radiation_type 'Mo K\a'
_diffrn_radiation_wavelength 0.71073
_diffrn_reflns_av_R_equivalents 0.0230
_diffrn_reflns_av_unetI/netI 0.0160
_diffrn_reflns_Laue_measured_fraction_full 1.000
_diffrn_reflns_Laue_measured_fraction_max 1.000
_diffrn_reflns_limit_h_max 7
_diffrn_reflns_limit_h_min -2
_diffrn_reflns_limit_k_max 8
_diffrn_reflns_limit_k_min -8
_diffrn_reflns_limit_l_max 8
_diffrn_reflns_limit_l_min -7
_diffrn_reflns_number 1404
_diffrn_reflns_point_group_measured_fraction_full 1.000
_diffrn_reflns_point_group_measured_fraction_max 1.000
_diffrn_reflns_theta_full 25.242
_diffrn_reflns_theta_max 26.257
_diffrn_reflns_theta_min 2.909
_diffrn_source 'Rotating-anode X-ray tube'
_diffrn_source_type 'Rigaku (Mo) X-ray Source'
_exptl_absorpt_coefficient_mu 8.783
_exptl_absorpt_correction_T_max 0.420
_exptl_absorpt_correction_T_min 0.219
_exptl_absorpt_correction_type gaussian
_exptl_absorpt_process_details
;
CrysAlisPro 1.171.42.49 (Rigaku Oxford Diffraction, 2022)
Numerical absorption correction based on gaussian integration over
a multifaceted crystal model
Empirical absorption correction using spherical harmonics,
implemented in SCALE3 ABSPACK scaling algorithm.
;
_exptl_crystal_colour 'clear light colourless'
_exptl_crystal_colour_lustre clear
_exptl_crystal_colour_modifier light
_exptl_crystal_colour_primary colourless
_exptl_crystal_density_diffrn 1.941
_exptl_crystal_description block
_exptl_crystal_F_000 186
_exptl_crystal_size_max 0.24
_exptl_crystal_size_mid 0.2
_exptl_crystal_size_min 0.16
_refine_diff_density_max 0.295
_refine_diff_density_min -0.189
_refine_diff_density_rms 0.061
_refine_ls_extinction_method none
_refine_ls_goodness_of_fit_ref 1.437
_refine_ls_hydrogen_treatment undef
_refine_ls_matrix_type full
_refine_ls_number_parameters 12
_refine_ls_number_reflns 101
_refine_ls_number_restraints 0
_refine_ls_restrained_S_all 1.437
_refine_ls_R_factor_all 0.0717
_refine_ls_R_factor_gt 0.0620
_refine_ls_shift/su_max 0.000
_refine_ls_shift/su_mean 0.000
_refine_ls_structure_factor_coef Fsqd
_refine_ls_weighting_details 'w=1/[\s^2^(Fo^2^)+(0.0364P)^2^+0.2437P] where P=(Fo^2^+2Fc^2^)/3'
_refine_ls_weighting_scheme calc
_refine_ls_wR_factor_gt 0.1267
_refine_ls_wR_factor_ref 0.1313
_reflns_Friedel_coverage 0.000
_reflns_number_gt 86
_reflns_number_total 101
_reflns_threshold_expression 'I > 2\s(I)'
_cod_data_source_file d5ce00177c2.cif
_cod_data_source_block m_pta-br_420_1
_cod_depositor_comments 'Adding full bibliography for 7250254--7250270.cif.'
_cod_original_cell_volume 343.41(6)
_cod_original_formula_sum 'C12.30 Br3 N'
_cod_database_code 7250259
_shelx_shelxl_version_number 2018/3
_chemical_oxdiff_formula C6H18N3Br3P
_shelx_space_group_comment
;
The symmetry employed for this shelxl refinement is uniquely defined
by the following loop, which should always be used as a source of
symmetry information in preference to the above space-group names.
They are only intended as comments.
;
_shelx_estimated_absorpt_t_max 0.334
_shelx_estimated_absorpt_t_min 0.227
_olex2_refinement_description
;
;
_olex2_submission_special_instructions 'No special instructions were received'
_oxdiff_exptl_absorpt_empirical_details
;
Empirical correction (ABSPACK) includes:
- Absorption correction using spherical harmonics
- Frame scaling
;
_oxdiff_exptl_absorpt_empirical_full_max 1.367
_oxdiff_exptl_absorpt_empirical_full_min 0.772

loop_
_space_group_symop_operation_xyz
'x, y, z'
'-x, -y, z'
'-x, y, -z'
'x, -y, -z'
'z, x, y'
'z, -x, -y'
'-z, -x, y'
'-z, x, -y'
'y, z, x'
'-y, z, -x'
'y, -z, -x'
'-y, -z, x'
'y, x, -z'
'-y, -x, -z'
'y, -x, z'
'-y, x, z'
'x, z, -y'
'-x, z, y'
'-x, -z, -y'
'x, -z, y'
'z, y, -x'
'z, -y, x'
'-z, y, x'
'-z, -y, -x'
'-x, -y, -z'
'x, y, -z'
'x, -y, z'
'-x, y, z'
'-z, -x, -y'
'-z, x, y'
'z, x, -y'
'z, -x, y'
'-y, -z, -x'
'y, -z, x'
'-y, z, x'
'y, z, -x'
'-y, -x, z'
'y, x, z'
'-y, x, -z'
'y, -x, -z'
'-x, -z, y'
'x, -z, -y'
'x, z, y'
'-x, z, -y'
'-z, -y, x'
'-z, y, -x'
'z, -y, -x'
'z, y, x'

loop_
_atom_site_label
_atom_site_type_symbol
_atom_site_fract_x
_atom_site_fract_y
_atom_site_fract_z
_atom_site_U_iso_or_equiv
_atom_site_adp_type
_atom_site_occupancy
_atom_site_site_symmetry_order
_atom_site_calc_flag
_atom_site_refinement_flags_posn
_atom_site_refinement_flags_adp
_atom_site_refinement_flags_occupancy
_atom_site_disorder_assembly
_atom_site_disorder_group
Br01 Br 0.000000 0.000000 0.500000 0.1691(19) Uani 1 16 d S T P . .
N1 N 0.000000 0.000000 0.000000 0.168(14) Uani 1 48 d S T P . .
C2 C 0.500000 0.500000 0.751(2) 0.134(10) Uani 0.90(5) 8 d S T . . .
C1 C 0.3626(14) 0.3626(14) 0.6374(14) 0.162(11) Uani 0.86(4) 6 d S T . . .

loop_
_atom_site_aniso_label
_atom_site_aniso_U_11
_atom_site_aniso_U_22
_atom_site_aniso_U_33
_atom_site_aniso_U_23
_atom_site_aniso_U_13
_atom_site_aniso_U_12
Br01 0.172(2) 0.172(2) 0.163(3) 0.000 0.000 0.000
N1 0.168(14) 0.168(14) 0.168(14) 0.000 0.000 0.000
C2 0.157(14) 0.157(14) 0.087(10) 0.000 0.000 0.000
C1 0.162(11) 0.162(11) 0.162(11) 0.015(7) 0.015(7) -0.015(7)

loop_
_atom_type_symbol
_atom_type_description
_atom_type_scat_dispersion_real
_atom_type_scat_dispersion_imag
_atom_type_scat_source
Br Br -0.2901 2.4595 'International Tables Vol C Tables 4.2.6.8 and 6.1.1.4'
C C 0.0033 0.0016 'International Tables Vol C Tables 4.2.6.8 and 6.1.1.4'
N N 0.0061 0.0033 'International Tables Vol C Tables 4.2.6.8 and 6.1.1.4'

loop_
_exptl_crystal_face_index_h
_exptl_crystal_face_index_k
_exptl_crystal_face_index_l
_exptl_crystal_face_perp_dist
-4 3 9 0.0821
-4 9 -2 0.0702
3 0 -9 0.0865
5 -6 -6 0.0839
5 -9 1 0.0770
2 -7 7 0.0972
-10 -1 2 0.0960
-7 3 6 0.0733
3 7 6 0.0912
9 4 2 0.0880
10 3 0 0.0916
7 -4 -6 0.0798
1 -6 -7 0.0770

loop_
_geom_angle_atom_site_label_1
_geom_angle_atom_site_label_2
_geom_angle_atom_site_label_3
_geom_angle
_geom_angle_site_symmetry_1
_geom_angle_site_symmetry_3
_geom_angle_publ_flag
C1 C2 C1 119.3(15) . 2_665 ?
C1 C2 C1 119.3(15) 28_655 27_565 ?
C1 C2 C1 75.2(7) 2_665 28_655 ?
C1 C2 C1 75.2(7) . 28_655 ?
C1 C2 C1 75.2(7) 2_665 27_565 ?
C1 C2 C1 75.2(7) . 27_565 ?
C2 C1 C2 104.1(9) . 33_666 ?
C2 C1 C2 104.1(9) . 29_666 ?
C2 C1 C2 104.1(9) 33_666 29_666 ?
C2 C1 C1 52.4(3) . 28_655 ?
C2 C1 C1 120.3(8) 33_666 27_565 ?
C2 C1 C1 52.4(3) 29_666 27_565 ?
C2 C1 C1 52.4(3) . 27_565 ?
C2 C1 C1 52.4(3) 29_666 26_556 ?
C2 C1 C1 52.4(3) 33_666 26_556 ?
C2 C1 C1 120.3(8) . 26_556 ?
C2 C1 C1 52.4(3) 33_666 28_655 ?
C2 C1 C1 120.3(8) 29_666 28_655 ?
C1 C1 C1 90.000(3) 26_556 27_565 ?
C1 C1 C1 90.000(3) 28_655 27_565 ?
C1 C1 C1 90.000(4) 28_655 26_556 ?

loop_
_geom_bond_atom_site_label_1
_geom_bond_atom_site_label_2
_geom_bond_distance
_geom_bond_site_symmetry_2
_geom_bond_publ_flag
C2 C1 1.577(10) . ?
C2 C1 1.577(10) 2_665 ?
C2 C1 1.577(10) 28_655 ?
C2 C1 1.577(10) 27_565 ?
C1 C1 1.92(2) 28_655 ?
C1 C1 1.92(2) 26_556 ?
C1 C1 1.92(2) 27_565 ?

loop_
_geom_torsion_atom_site_label_1
_geom_torsion_atom_site_label_2
_geom_torsion_atom_site_label_3
_geom_torsion_atom_site_label_4
_geom_torsion
_geom_torsion_site_symmetry_1
_geom_torsion_site_symmetry_2
_geom_torsion_site_symmetry_3
_geom_torsion_site_symmetry_4
_geom_torsion_publ_flag
C1 C2 C1 C2 54.4(8) 2_665 . . 33_666 ?
C1 C2 C1 C2 -8.8(13) 28_655 . . 33_666 ?
C1 C2 C1 C2 117.6(3) 27_565 . . 33_666 ?
C1 C2 C1 C2 -54.4(8) 2_665 . . 29_666 ?
C1 C2 C1 C2 -117.6(3) 28_655 . . 29_666 ?
C1 C2 C1 C2 8.8(13) 27_565 . . 29_666 ?
C1 C2 C1 C1 63.2(5) 2_665 . . 28_655 ?
C1 C2 C1 C1 -63.2(5) 28_655 . . 26_556 ?
C1 C2 C1 C1 -63.2(5) 2_665 . . 27_565 ?
C1 C2 C1 C1 0.000(1) 2_665 . . 26_556 ?
C1 C2 C1 C1 126.4(11) 27_565 . . 28_655 ?
C1 C2 C1 C1 63.2(5) 27_565 . . 26_556 ?
C1 C2 C1 C1 -126.4(11) 28_655 . . 27_565 ?

loop_
_exptl_oxdiff_crystal_face_indexfrac_h
_exptl_oxdiff_crystal_face_indexfrac_k
_exptl_oxdiff_crystal_face_indexfrac_l
_exptl_oxdiff_crystal_face_x
_exptl_oxdiff_crystal_face_y
_exptl_oxdiff_crystal_face_z
-3.9950 2.6922 8.6130 -0.0694 -0.2785 0.9579
-4.1512 8.6278 -2.4046 0.2037 0.8583 0.4709
2.9364 -0.3930 -9.4188 0.1260 0.5169 -0.8467
5.1518 -6.3334 -5.5339 -0.0459 -0.2042 -0.9779
4.6710 -8.6667 0.6774 -0.1800 -0.7608 -0.6235
1.9068 -6.8952 6.8147 -0.2323 -0.9715 0.0475
-9.5419 -0.6721 2.3892 -0.7701 0.1857 0.6102
-7.2341 3.2013 5.8828 -0.3136 0.0776 0.9464
3.0005 6.8159 6.4951 0.7233 -0.1710 0.6691
8.6786 4.3116 1.8869 0.9700 -0.2320 -0.0726
9.5101 2.6118 -0.2506 0.9090 -0.2182 -0.3550
6.8862 -3.5179 -6.1162 0.2642 -0.0658 -0.9622
1.0905 -6.4311 -7.4134 -0.3860 0.0897 -0.9181
